data_7230118
loop_
_publ_author_name
'Kennedy, Stuart R.'
'Jones, Christopher D.'
'Yufit, Dmitry S.'
'Nicholson, Catherine E.'
'Cooper, Sharon J.'
'Steed, Jonathan W.'

_publ_section_title
;
 Tailored supramolecular gel and microemulsion crystallization strategies
 -- is isoniazid really monomorphic?
;
_journal_issue 10
_journal_name_full CrystEngComm
_journal_page_first 1390
_journal_paper_doi 10.1039/C8CE00066B
_journal_volume 20
_journal_year 2018
_chemical_absolute_configuration unk
_chemical_formula_moiety 'C26 H30 N8 O4, H2 O'
_chemical_formula_sum 'C26 H32 N8 O5'
_chemical_formula_weight 536.59
_space_group_crystal_system orthorhombic
_space_group_IT_number 19
_space_group_name_Hall 'P 2ac 2ab'
_space_group_name_H-M_alt 'P 21 21 21'
_symmetry_space_group_name_Hall 'P 2ac 2ab'
_symmetry_space_group_name_H-M 'P 21 21 21'
_atom_sites_solution_hydrogens mixed
_atom_sites_solution_primary direct
_audit_creation_date 2017-11-22
_audit_creation_method
;
Olex2 1.2-beta
(compiled 2017.08.10 svn.r3458 for OlexSys, GUI svn.r5381)
;
_audit_update_record
;
2018-01-15 deposited with the CCDC.
2018-02-12 downloaded from the CCDC.
;
_cell_angle_alpha 90
_cell_angle_beta 90
_cell_angle_gamma 90
_cell_formula_units_Z 4
_cell_length_a 9.0337(7)
_cell_length_b 14.7317(14)
_cell_length_c 19.8607(15)
_cell_measurement_reflns_used 7953
_cell_measurement_temperature 120.0
_cell_measurement_theta_max 30.17
_cell_measurement_theta_min 2.47
_cell_volume 2643.1(4)
_computing_cell_refinement 'SAINT V8.38A (Bruker AXS, 2016)'
_computing_data_collection 'APEX3 v.2017.3_0 (Bruker, 2017)'
_computing_data_reduction 'SAINT v8.38A (Bruker, 2016)'
_computing_molecular_graphics 'Olex2 (Dolomanov et al., 2009)'
_computing_publication_material 'Olex2 (Dolomanov et al., 2009)'
_computing_structure_refinement 'ShelXL (Sheldrick, 2015)'
_computing_structure_solution 'XS (Sheldrick, 2008)'
_diffrn_ambient_temperature 120.0
_diffrn_detector 'Bruker PHOTON 100 CMOS'
_diffrn_detector_area_resol_mean 10.4
_diffrn_detector_type 'CMOS sensor'
_diffrn_measured_fraction_theta_full 1.000
_diffrn_measured_fraction_theta_max 1.000
_diffrn_measurement_device '3-circle diffractometer'
_diffrn_measurement_device_type 'Bruker D8 Venture'
_diffrn_measurement_method '\f and \w scans'
_diffrn_radiation_monochromator 'focusing mirrors'
_diffrn_radiation_probe x-ray
_diffrn_radiation_type MoK\a
_diffrn_radiation_wavelength 0.71073
_diffrn_reflns_av_R_equivalents 0.1001
_diffrn_reflns_av_unetI/netI 0.0960
_diffrn_reflns_Laue_measured_fraction_full 1.000
_diffrn_reflns_Laue_measured_fraction_max 1.000
_diffrn_reflns_limit_h_max 10
_diffrn_reflns_limit_h_min -12
_diffrn_reflns_limit_k_max 20
_diffrn_reflns_limit_k_min -20
_diffrn_reflns_limit_l_max 26
_diffrn_reflns_limit_l_min -27
_diffrn_reflns_number 27044
_diffrn_reflns_point_group_measured_fraction_full 0.999
_diffrn_reflns_point_group_measured_fraction_max 1.000
_diffrn_reflns_theta_full 25.242
_diffrn_reflns_theta_max 28.999
_diffrn_reflns_theta_min 1.721
_diffrn_source 'microfocus sealed X-ray tube'
_diffrn_source_type 'Incoatec I\mS microsource'
_diffrn_standards_number 0
_exptl_absorpt_coefficient_mu 0.097
_exptl_absorpt_correction_T_max 1.0000
_exptl_absorpt_correction_T_min 0.7058
_exptl_absorpt_correction_type multi-scan
_exptl_absorpt_process_details
'SADABS-2016/2 (Bruker,2016/2) was used for absorption correction. wR2(int) was 0.1313 before and 0.1147 after correction. The Ratio of minimum to maximum transmission is 0.7058. The \l/2 correction factor is Not present.'
_exptl_crystal_colour colourless
_exptl_crystal_density_diffrn 1.348
_exptl_crystal_description prism
_exptl_crystal_F_000 1136
_exptl_crystal_size_max 0.22
_exptl_crystal_size_mid 0.12
_exptl_crystal_size_min 0.11
_refine_diff_density_max 0.417
_refine_diff_density_min -0.259
_refine_diff_density_rms 0.074
_refine_ls_abs_structure_details
;
 Flack x determined using 1705 quotients [(I+)-(I-)]/[(I+)+(I-)]
 (Parsons, Flack and Wagner, Acta Cryst. B69 (2013) 249-259).
;
_refine_ls_abs_structure_Flack -0.7(10)
_refine_ls_extinction_method none
_refine_ls_goodness_of_fit_ref 1.036
_refine_ls_hydrogen_treatment constr
_refine_ls_matrix_type full
_refine_ls_number_parameters 359
_refine_ls_number_reflns 7018
_refine_ls_number_restraints 0
_refine_ls_restrained_S_all 1.036
_refine_ls_R_factor_all 0.0995
_refine_ls_R_factor_gt 0.0723
_refine_ls_shift/su_max 0.000
_refine_ls_shift/su_mean 0.000
_refine_ls_structure_factor_coef Fsqd
_refine_ls_weighting_details 'w=1/[\s^2^(Fo^2^)+(0.0960P)^2^] where P=(Fo^2^+2Fc^2^)/3'
_refine_ls_weighting_scheme calc
_refine_ls_wR_factor_gt 0.1629
_refine_ls_wR_factor_ref 0.1782
_reflns_Friedel_coverage 0.782
_reflns_Friedel_fraction_full 0.999
_reflns_Friedel_fraction_max 0.999
_reflns_number_gt 5290
_reflns_number_total 7018
_reflns_threshold_expression 'I > 2\s(I)'
_cod_data_source_file c8ce00066b2.cif
_cod_data_source_block 2h2od
_cod_depositor_comments
;
The following automatic conversions were performed:

'_diffrn_radiation_probe' value 'X-ray' changed to 'x-ray' according
to
/home/data/users/saulius/crontab/automatic-downloads/rss-feeds/RSC/lib/dictionaries/cif_core.dic
dictionary named 'cif_core.dic' version 2.4.2 from 2011-04-26.

Automatic conversion script
Id: cif_fix_values 4973 2017-02-22 13:04:09Z antanas 

 Adding full bibliography for 7230114--7230119.cif.
;
_cod_database_code 7230118
_shelx_shelxl_version_number 2017/1
_shelx_space_group_comment
;
The symmetry employed for this shelxl refinement is uniquely defined
by the following loop, which should always be used as a source of
symmetry information in preference to the above space-group names.
They are only intended as comments.
;
_shelx_estimated_absorpt_t_max 0.989
_shelx_estimated_absorpt_t_min 0.979
_computing.bruker_data_scaling 'SADABS V2012/1 (Bruker AXS Inc.)'

_olex2_refinement_description
;
1. Fixed Uiso
 At 1.2 times of:
  All C(H) groups, All N(H) groups, All N(H,H) groups
 At 1.5 times of:
  All C(H,H,H) groups, All O(H,H) groups
2.a Riding coordinates:
 N2(H2), N3(H3), N4(H4), N5(H5), N6(H7), N6(H6)
2.b Free rotating group:
 O1W(H1WA,H1WB)
2.c Aromatic/amide H refined with riding coordinates:
 C1(H1), C2(H2A), C4(H4A), C5(H5A), C12(H12), C13(H13), C14(H14), C16(H16),
 C23(H23), C24(H24), C25(H25), C26(H26)
2.d Idealised Me refined as rotating group:
 C9(H9A,H9B,H9C), C10(H10A,H10B,H10C), C18(H18A,H18B,H18C), C19(H19A,H19B,H19C)
;
_olex2_submission_special_instructions 'No special instructions were received'

loop_
_space_group_symop_operation_xyz
'x, y, z'
'-x+1/2, -y, z+1/2'
'x+1/2, -y+1/2, -z'
'-x, y+1/2, -z+1/2'

loop_
_atom_site_label
_atom_site_type_symbol
_atom_site_fract_x
_atom_site_fract_y
_atom_site_fract_z
_atom_site_U_iso_or_equiv
_atom_site_adp_type
_atom_site_occupancy
_atom_site_site_symmetry_order
_atom_site_calc_flag
_atom_site_refinement_flags_posn
O1 O 0.7375(3) 0.39604(19) 0.51371(12) 0.0275(6) Uani 1 1 d .
O2 O 0.6629(3) 0.61239(18) 0.44428(12) 0.0250(6) Uani 1 1 d .
O3 O 0.6497(3) 0.50672(18) 0.78145(13) 0.0248(6) Uani 1 1 d .
O4 O 1.0201(3) 0.54578(19) 0.73471(12) 0.0276(6) Uani 1 1 d .
N1 N 0.5210(4) 0.1879(2) 0.33926(16) 0.0290(7) Uani 1 1 d .
N2 N 0.8202(3) 0.4609(2) 0.41759(15) 0.0233(7) Uani 1 1 d .
H2 H 0.829007 0.458038 0.374538 0.028 Uiso 1 1 d R
N3 N 0.8806(3) 0.5329(2) 0.45309(16) 0.0227(7) Uani 1 1 d .
H3 H 0.942361 0.515681 0.479625 0.027 Uiso 1 1 d R
N4 N 0.8256(3) 0.6454(2) 0.52874(15) 0.0214(6) Uani 1 1 d .
H4 H 0.891728 0.620407 0.550441 0.026 Uiso 1 1 d R
N5 N 0.6324(3) 0.4172(2) 0.68907(16) 0.0220(7) Uani 1 1 d .
H5 H 0.680738 0.379853 0.666290 0.026 Uiso 1 1 d R
N6 N 0.8345(4) 0.4045(2) 0.75856(16) 0.0249(7) Uani 1 1 d .
H7 H 0.923016 0.428078 0.850137 0.030 Uiso 1 1 d R
H6 H 0.883626 0.373728 0.727377 0.030 Uiso 1 1 d R
N7 N 0.9232(3) 0.4444(2) 0.80822(15) 0.0225(7) Uani 1 1 d .
N8 N 1.3258(4) 0.6101(3) 0.93907(19) 0.0398(9) Uani 1 1 d .
C1 C 0.5104(5) 0.1946(3) 0.4066(2) 0.0313(9) Uani 1 1 d .
H1 H 0.449460 0.152579 0.429945 0.038 Uiso 1 1 calc R
C2 C 0.5850(5) 0.2608(3) 0.44349(19) 0.0275(8) Uani 1 1 d .
H2A H 0.573912 0.263836 0.491000 0.033 Uiso 1 1 calc R
C3 C 0.6755(4) 0.3219(2) 0.41033(18) 0.0211(7) Uani 1 1 d .
C4 C 0.6920(4) 0.3130(2) 0.34092(18) 0.0236(8) Uani 1 1 d .
H4A H 0.756358 0.351942 0.316486 0.028 Uiso 1 1 calc R
C5 C 0.6120(5) 0.2460(3) 0.3087(2) 0.0264(8) Uani 1 1 d .
H5A H 0.622515 0.240949 0.261211 0.032 Uiso 1 1 calc R
C6 C 0.7473(4) 0.3951(2) 0.45167(18) 0.0210(7) Uani 1 1 d .
C7 C 0.7775(4) 0.5988(2) 0.47510(17) 0.0204(7) Uani 1 1 d .
C8 C 0.7406(4) 0.7162(2) 0.56409(18) 0.0218(8) Uani 1 1 d .
C9 C 0.7031(4) 0.7934(3) 0.51508(19) 0.0261(8) Uani 1 1 d .
H9A H 0.794245 0.815686 0.494022 0.039 Uiso 1 1 calc GR
H9B H 0.655305 0.843032 0.539710 0.039 Uiso 1 1 calc GR
H9C H 0.635830 0.770777 0.480197 0.039 Uiso 1 1 calc GR
C10 C 0.8458(5) 0.7523(3) 0.61919(19) 0.0272(8) Uani 1 1 d .
H10A H 0.871411 0.702833 0.650083 0.041 Uiso 1 1 calc GR
H10B H 0.796730 0.801026 0.644248 0.041 Uiso 1 1 calc GR
H10C H 0.936195 0.775849 0.598206 0.041 Uiso 1 1 calc GR
C11 C 0.6042(4) 0.6773(3) 0.59936(17) 0.0227(8) Uani 1 1 d .
C12 C 0.4904(4) 0.7338(3) 0.62123(19) 0.0274(8) Uani 1 1 d .
H12 H 0.493110 0.796781 0.611013 0.033 Uiso 1 1 calc R
C13 C 0.3728(4) 0.6983(3) 0.6580(2) 0.0282(8) Uani 1 1 d .
H13 H 0.295000 0.737206 0.672298 0.034 Uiso 1 1 calc R
C14 C 0.3680(4) 0.6067(3) 0.67412(19) 0.0265(8) Uani 1 1 d .
H14 H 0.286803 0.583273 0.699099 0.032 Uiso 1 1 calc R
C15 C 0.4813(4) 0.5489(2) 0.65387(17) 0.0206(7) Uani 1 1 d .
C16 C 0.5974(4) 0.5850(2) 0.61585(17) 0.0212(7) Uani 1 1 d .
H16 H 0.673903 0.545704 0.600741 0.025 Uiso 1 1 calc R
C17 C 0.4805(4) 0.4472(3) 0.67108(18) 0.0223(7) Uani 1 1 d .
C18 C 0.3753(4) 0.4228(3) 0.72928(19) 0.0272(9) Uani 1 1 d .
H18A H 0.387650 0.358565 0.740956 0.041 Uiso 1 1 calc GR
H18B H 0.272780 0.433739 0.715390 0.041 Uiso 1 1 calc GR
H18C H 0.398569 0.460400 0.768570 0.041 Uiso 1 1 calc GR
C19 C 0.4353(4) 0.3921(3) 0.60880(19) 0.0270(8) Uani 1 1 d .
H19A H 0.504278 0.404795 0.571893 0.041 Uiso 1 1 calc GR
H19B H 0.334829 0.409239 0.595162 0.041 Uiso 1 1 calc GR
H19C H 0.437911 0.327246 0.619566 0.041 Uiso 1 1 calc GR
C20 C 0.7024(4) 0.4483(2) 0.74450(18) 0.0216(7) Uani 1 1 d .
C21 C 1.0133(4) 0.5137(3) 0.79183(18) 0.0212(7) Uani 1 1 d .
C22 C 1.1142(4) 0.5481(3) 0.84638(18) 0.0229(8) Uani 1 1 d .
C23 C 1.2006(5) 0.6241(3) 0.8329(2) 0.0311(9) Uani 1 1 d .
H23 H 1.188454 0.656836 0.792027 0.037 Uiso 1 1 calc R
C24 C 1.3047(5) 0.6515(3) 0.8801(2) 0.0395(11) Uani 1 1 d .
H24 H 1.364499 0.702714 0.869867 0.047 Uiso 1 1 calc R
C25 C 1.2386(4) 0.5397(3) 0.9523(2) 0.0314(9) Uani 1 1 d .
H25 H 1.249160 0.510823 0.994813 0.038 Uiso 1 1 calc R
C26 C 1.1330(4) 0.5054(3) 0.9083(2) 0.0267(8) Uani 1 1 d .
H26 H 1.074965 0.454039 0.920168 0.032 Uiso 1 1 calc R
O1W O 1.0647(3) 0.5444(2) 0.59401(13) 0.0331(7) Uani 1 1 d .
H1WA H 1.144788 0.571907 0.603441 0.050 Uiso 1 1 d G
H1WB H 1.024073 0.534927 0.631995 0.050 Uiso 1 1 d G

loop_
_atom_site_aniso_label
_atom_site_aniso_U_11
_atom_site_aniso_U_22
_atom_site_aniso_U_33
_atom_site_aniso_U_23
_atom_site_aniso_U_13
_atom_site_aniso_U_12
O1 0.0287(14) 0.0332(14) 0.0204(13) -0.0007(11) -0.0009(11) -0.0004(12)
O2 0.0221(13) 0.0297(13) 0.0231(13) -0.0034(11) -0.0057(11) 0.0015(11)
O3 0.0240(14) 0.0284(14) 0.0220(12) -0.0049(11) -0.0013(11) 0.0025(11)
O4 0.0281(14) 0.0342(15) 0.0205(13) 0.0009(11) 0.0022(11) -0.0019(12)
N1 0.0307(17) 0.0283(16) 0.0278(16) -0.0025(14) 0.0034(15) -0.0048(15)
N2 0.0220(15) 0.0262(15) 0.0218(14) -0.0038(13) 0.0011(13) -0.0031(14)
N3 0.0188(14) 0.0267(16) 0.0226(15) -0.0024(12) -0.0054(12) 0.0022(13)
N4 0.0161(13) 0.0278(15) 0.0203(14) -0.0001(12) -0.0011(13) -0.0007(13)
N5 0.0197(15) 0.0234(15) 0.0231(15) -0.0019(12) 0.0023(13) 0.0007(12)
N6 0.0205(15) 0.0281(16) 0.0259(15) -0.0039(13) -0.0022(14) 0.0023(13)
N7 0.0210(15) 0.0282(16) 0.0183(14) 0.0016(13) -0.0042(13) -0.0009(13)
N8 0.0304(19) 0.044(2) 0.045(2) -0.0179(19) -0.0082(17) 0.0021(18)
C1 0.037(2) 0.031(2) 0.0265(19) 0.0014(17) 0.0032(18) -0.0071(19)
C2 0.034(2) 0.030(2) 0.0186(17) 0.0006(15) 0.0004(17) 0.0007(17)
C3 0.0193(17) 0.0213(16) 0.0228(17) 0.0000(14) -0.0002(15) 0.0057(15)
C4 0.0239(18) 0.0232(17) 0.0238(17) 0.0021(15) 0.0009(15) 0.0032(15)
C5 0.029(2) 0.0270(19) 0.0226(17) -0.0014(16) 0.0028(16) 0.0043(17)
C6 0.0180(17) 0.0240(18) 0.0211(17) -0.0013(15) -0.0023(14) 0.0048(14)
C7 0.0189(17) 0.0226(17) 0.0197(17) 0.0035(14) 0.0027(14) -0.0037(14)
C8 0.0200(17) 0.0254(18) 0.0199(17) -0.0030(14) 0.0004(14) -0.0038(14)
C9 0.0253(19) 0.0265(18) 0.0266(19) 0.0009(15) 0.0020(16) -0.0001(16)
C10 0.0265(19) 0.032(2) 0.0231(18) -0.0095(16) -0.0008(16) -0.0038(17)
C11 0.0201(17) 0.0314(19) 0.0167(16) 0.0007(15) -0.0019(15) -0.0025(16)
C12 0.028(2) 0.0263(18) 0.0282(19) 0.0000(16) -0.0009(17) 0.0010(16)
C13 0.0243(19) 0.033(2) 0.0268(19) 0.0011(17) 0.0035(16) 0.0070(16)
C14 0.0215(18) 0.035(2) 0.0227(18) 0.0017(16) 0.0041(15) 0.0000(16)
C15 0.0185(16) 0.0248(17) 0.0184(16) -0.0012(14) -0.0052(14) -0.0032(15)
C16 0.0179(17) 0.0249(18) 0.0207(17) -0.0031(14) -0.0001(15) 0.0013(14)
C17 0.0194(17) 0.0247(17) 0.0227(17) -0.0004(15) -0.0002(15) -0.0030(15)
C18 0.0211(19) 0.033(2) 0.027(2) 0.0021(16) 0.0039(16) -0.0016(16)
C19 0.0241(19) 0.028(2) 0.0286(19) -0.0045(17) -0.0033(16) -0.0039(16)
C20 0.0200(17) 0.0207(16) 0.0242(17) 0.0058(15) -0.0019(15) -0.0029(14)
C21 0.0155(16) 0.0259(18) 0.0221(18) -0.0011(14) 0.0031(14) 0.0049(14)
C22 0.0168(16) 0.0269(18) 0.0251(18) -0.0051(15) 0.0041(15) 0.0034(15)
C23 0.031(2) 0.031(2) 0.031(2) -0.0058(17) 0.0051(18) -0.0052(17)
C24 0.035(2) 0.040(2) 0.043(3) -0.011(2) 0.003(2) -0.012(2)
C25 0.028(2) 0.039(2) 0.028(2) -0.0084(18) -0.0053(17) 0.0086(18)
C26 0.0228(19) 0.0297(19) 0.0277(19) -0.0005(16) -0.0006(16) 0.0041(16)
O1W 0.0298(15) 0.0470(19) 0.0223(13) 0.0027(13) -0.0019(12) 0.0043(14)

loop_
_atom_type_symbol
_atom_type_description
_atom_type_scat_dispersion_real
_atom_type_scat_dispersion_imag
_atom_type_scat_source
C C 0.0033 0.0016 'International Tables Vol C Tables 4.2.6.8 and 6.1.1.4'
H H 0.0000 0.0000 'International Tables Vol C Tables 4.2.6.8 and 6.1.1.4'
N N 0.0061 0.0033 'International Tables Vol C Tables 4.2.6.8 and 6.1.1.4'
O O 0.0106 0.0060 'International Tables Vol C Tables 4.2.6.8 and 6.1.1.4'

loop_
_geom_angle_atom_site_label_1
_geom_angle_atom_site_label_2
_geom_angle_atom_site_label_3
_geom_angle
C5 N1 C1 116.7(4)
N3 N2 H2 120.5
C6 N2 H2 120.5
C6 N2 N3 119.0(3)
N2 N3 H3 111.3
N2 N3 C7 115.1(3)
C7 N3 H3 117.9
C7 N4 H4 115.0
C7 N4 C8 124.9(3)
C8 N4 H4 116.4
C17 N5 H5 123.3
C20 N5 H5 114.8
C20 N5 C17 121.9(3)
N7 N6 H6 114.9
C20 N6 H6 121.9
C20 N6 N7 116.1(3)
N6 N7 H7 124.0
C21 N7 N6 119.6(3)
C21 N7 H7 116.4
C25 N8 C24 116.5(4)
N1 C1 H1 118.6
N1 C1 C2 122.7(4)
C2 C1 H1 118.6
C1 C2 H2A 120.3
C3 C2 C1 119.4(4)
C3 C2 H2A 120.3
C2 C3 C4 118.3(3)
C2 C3 C6 117.5(3)
C4 C3 C6 124.1(3)
C3 C4 H4A 121.0
C5 C4 C3 118.0(4)
C5 C4 H4A 121.0
N1 C5 C4 124.8(4)
N1 C5 H5A 117.6
C4 C5 H5A 117.6
O1 C6 N2 121.7(3)
O1 C6 C3 121.4(3)
N2 C6 C3 116.8(3)
O2 C7 N3 121.1(3)
O2 C7 N4 126.2(3)
N4 C7 N3 112.6(3)
N4 C8 C9 109.7(3)
N4 C8 C10 105.1(3)
N4 C8 C11 111.9(3)
C9 C8 C10 109.3(3)
C11 C8 C9 113.0(3)
C11 C8 C10 107.5(3)
C8 C9 H9A 109.5
C8 C9 H9B 109.5
C8 C9 H9C 109.5
H9A C9 H9B 109.5
H9A C9 H9C 109.5
H9B C9 H9C 109.5
C8 C10 H10A 109.5
C8 C10 H10B 109.5
C8 C10 H10C 109.5
H10A C10 H10B 109.5
H10A C10 H10C 109.5
H10B C10 H10C 109.5
C12 C11 C8 120.9(3)
C12 C11 C16 118.4(3)
C16 C11 C8 120.5(3)
C11 C12 H12 119.9
C13 C12 C11 120.2(4)
C13 C12 H12 119.9
C12 C13 H13 119.7
C14 C13 C12 120.7(4)
C14 C13 H13 119.7
C13 C14 H14 119.8
C13 C14 C15 120.4(4)
C15 C14 H14 119.8
C14 C15 C16 118.4(3)
C14 C15 C17 121.9(3)
C16 C15 C17 119.7(3)
C11 C16 H16 119.0
C15 C16 C11 121.9(4)
C15 C16 H16 119.0
N5 C17 C15 109.8(3)
N5 C17 C18 108.7(3)
N5 C17 C19 106.4(3)
C15 C17 C18 113.5(3)
C19 C17 C15 109.7(3)
C19 C17 C18 108.5(3)
C17 C18 H18A 109.5
C17 C18 H18B 109.5
C17 C18 H18C 109.5
H18A C18 H18B 109.5
H18A C18 H18C 109.5
H18B C18 H18C 109.5
C17 C19 H19A 109.5
C17 C19 H19B 109.5
C17 C19 H19C 109.5
H19A C19 H19B 109.5
H19A C19 H19C 109.5
H19B C19 H19C 109.5
O3 C20 N5 122.9(3)
O3 C20 N6 122.7(3)
N5 C20 N6 114.2(3)
O4 C21 N7 123.0(3)
O4 C21 C22 120.4(3)
N7 C21 C22 116.6(3)
C23 C22 C21 118.2(4)
C26 C22 C21 124.0(3)
C26 C22 C23 117.7(4)
C22 C23 H23 120.5
C24 C23 C22 118.9(4)
C24 C23 H23 120.5
N8 C24 C23 123.9(4)
N8 C24 H24 118.1
C23 C24 H24 118.1
N8 C25 H25 117.7
N8 C25 C26 124.5(4)
C26 C25 H25 117.7
C22 C26 H26 120.8
C25 C26 C22 118.4(4)
C25 C26 H26 120.8
H1WA O1W H1WB 104.5

loop_
_geom_bond_atom_site_label_1
_geom_bond_atom_site_label_2
_geom_bond_distance
O1 C6 1.235(4)
O2 C7 1.220(4)
O3 C20 1.227(4)
O4 C21 1.230(4)
N1 C1 1.344(5)
N1 C5 1.333(5)
N2 H2 0.8597
N2 N3 1.386(4)
N2 C6 1.353(5)
N3 H3 0.8084
N3 C7 1.414(5)
N4 H4 0.8231
N4 C7 1.339(5)
N4 C8 1.474(5)
N5 H5 0.8357
N5 C17 1.485(5)
N5 C20 1.350(5)
N6 H6 0.8865
N6 N7 1.400(4)
N6 C20 1.385(5)
N7 H7 0.8666
N7 C21 1.346(5)
N8 C24 1.333(6)
N8 C25 1.329(6)
C1 H1 0.9500
C1 C2 1.393(6)
C2 H2A 0.9500
C2 C3 1.382(5)
C3 C4 1.393(5)
C3 C6 1.504(5)
C4 H4A 0.9500
C4 C5 1.381(5)
C5 H5A 0.9500
C8 C9 1.535(5)
C8 C10 1.544(5)
C8 C11 1.529(5)
C9 H9A 0.9800
C9 H9B 0.9800
C9 H9C 0.9800
C10 H10A 0.9800
C10 H10B 0.9800
C10 H10C 0.9800
C11 C12 1.392(5)
C11 C16 1.400(5)
C12 H12 0.9500
C12 C13 1.392(6)
C13 H13 0.9500
C13 C14 1.388(6)
C14 H14 0.9500
C14 C15 1.391(5)
C15 C16 1.397(5)
C15 C17 1.537(5)
C16 H16 0.9500
C17 C18 1.539(5)
C17 C19 1.534(5)
C18 H18A 0.9800
C18 H18B 0.9800
C18 H18C 0.9800
C19 H19A 0.9800
C19 H19B 0.9800
C19 H19C 0.9800
C21 C22 1.503(5)
C22 C23 1.392(5)
C22 C26 1.391(5)
C23 H23 0.9500
C23 C24 1.389(6)
C24 H24 0.9500
C25 H25 0.9500
C25 C26 1.389(6)
C26 H26 0.9500
O1W H1WA 0.8501
O1W H1WB 0.8504

loop_
_geom_hbond_atom_site_label_D
_geom_hbond_atom_site_label_H
_geom_hbond_atom_site_label_A
_geom_hbond_distance_DH
_geom_hbond_distance_HA
_geom_hbond_distance_DA
_geom_hbond_angle_DHA
_geom_hbond_site_symmetry_A
_geom_hbond_publ_flag
N2 H2 O3 0.86 1.93 2.759(4) 161.6 2_664 yes
N3 H3 O1W 0.81 2.56 3.260(4) 145.5 . yes
N4 H4 O1W 0.82 2.11 2.925(4) 171.9 . yes
N7 H7 O2 0.87 2.11 2.934(4) 158.5 2_665 yes
N6 H6 N1 0.89 2.03 2.909(5) 172.1 3_556 yes
O1W H1WB O4 0.85 2.05 2.823(4) 151.5 . yes

loop_
_geom_torsion_atom_site_label_1
_geom_torsion_atom_site_label_2
_geom_torsion_atom_site_label_3
_geom_torsion_atom_site_label_4
_geom_torsion
N2 N3 C7 O2 -28.3(5)
N3 N2 C6 O1 -2.5(5)
N4 C7 N3 N2 155.6(3)
N5 C20 N6 N7 169.3(3)
N6 N7 C21 O4 1.5(5)
N7 N6 C20 O3 -14.6(5)
C2 C3 C6 O1 6.6(5)
C2 C3 C6 N2 -172.0(3)
C3 C6 N2 N3 176.1(3)
C4 C3 C6 O1 -174.8(4)
C4 C3 C6 N2 6.7(5)
C6 N2 N3 C7 -76.2(4)
C8 N4 C7 O2 6.2(6)
C8 N4 C7 N3 -178.0(3)
C9 C8 N4 C7 -59.6(4)
C9 C8 C11 C12 -39.6(5)
C9 C8 C11 C16 146.3(3)
C10 C8 N4 C7 -177.1(3)
C10 C8 C11 C12 81.1(4)
C10 C8 C11 C16 -93.0(4)
C11 C8 N4 C7 66.6(4)
C12 C11 C8 N4 -164.0(3)
C14 C15 C17 N5 -140.2(3)
C14 C15 C17 C18 -18.4(5)
C14 C15 C17 C19 103.2(4)
C15 C17 N5 C20 65.5(4)
C16 C11 C8 N4 21.9(4)
C16 C15 C17 N5 40.9(4)
C16 C15 C17 C18 162.7(3)
C16 C15 C17 C19 -75.7(4)
C17 N5 C20 O3 -4.2(5)
C17 N5 C20 N6 171.8(3)
C18 C17 N5 C20 -59.1(4)
C19 C17 N5 C20 -175.8(3)
C20 N6 N7 C21 -82.8(4)
C22 C21 N7 N6 -175.1(3)
C23 C22 C21 O4 8.2(5)
C23 C22 C21 N7 -175.1(3)
C26 C22 C21 O4 -167.9(4)
C26 C22 C21 N7 8.8(5)
